data_4070870
loop_
_publ_author_name
'Xu, Xin'
'Xu, Xiaoyan'
'Chen, Yaofeng'
'Sun, Jie'

_publ_section_title
;
 Dialkyllanthanide Complexes Containing New Tridentate Monoanionic Ligands
 with Nitrogen Donors
;
_journal_issue 4
_journal_name_full Organometallics
_journal_page_first 758
_journal_paper_doi 10.1021/om7010936
_journal_volume 27
_journal_year 2008
_chemical_formula_sum 'C29 H56 Lu N3 Si2'
_chemical_formula_weight 677.92
_chemical_name_systematic
; 
 ? 
;
_space_group_IT_number 2
_symmetry_cell_setting triclinic
_symmetry_space_group_name_Hall '-P 1'
_symmetry_space_group_name_H-M 'P -1'
_atom_sites_solution_hydrogens geom
_atom_sites_solution_primary direct
_atom_sites_solution_secondary difmap
_audit_creation_method SHELXL-97
_cell_angle_alpha 87.576(4)
_cell_angle_beta 74.846(4)
_cell_angle_gamma 80.946(5)
_cell_formula_units_Z 2
_cell_length_a 9.613(3)
_cell_length_b 10.999(3)
_cell_length_c 17.249(5)
_cell_measurement_reflns_used 5478
_cell_measurement_temperature 293(2)
_cell_measurement_theta_max 52.967
_cell_measurement_theta_min 4.483
_cell_volume 1738.4(9)
_computing_cell_refinement 'Bruker SMART'
_computing_data_collection 'Bruker SMART'
_computing_data_reduction 'Bruker SHELXTL'
_computing_molecular_graphics 'Bruker SHELXTL'
_computing_publication_material 'Bruker SHELXTL'
_computing_structure_refinement 'SHELXL-97 (Sheldrick, 1997)'
_computing_structure_solution 'SHELXS-97 (Sheldrick, 1990)'
_diffrn_ambient_temperature 293(2)
_diffrn_measured_fraction_theta_full 0.969
_diffrn_measured_fraction_theta_max 0.969
_diffrn_measurement_device_type 'CCD area detector'
_diffrn_measurement_method 'phi and omega scans'
_diffrn_radiation_monochromator graphite
_diffrn_radiation_source 'fine-focus sealed tube'
_diffrn_radiation_type MoK\a
_diffrn_radiation_wavelength 0.71073
_diffrn_reflns_av_R_equivalents 0.0836
_diffrn_reflns_av_sigmaI/netI 0.0736
_diffrn_reflns_limit_h_max 12
_diffrn_reflns_limit_h_min -9
_diffrn_reflns_limit_k_max 13
_diffrn_reflns_limit_k_min -8
_diffrn_reflns_limit_l_max 22
_diffrn_reflns_limit_l_min -22
_diffrn_reflns_number 10187
_diffrn_reflns_theta_full 27.00
_diffrn_reflns_theta_max 27.00
_diffrn_reflns_theta_min 1.87
_exptl_absorpt_coefficient_mu 2.927
_exptl_absorpt_correction_T_max 1.0000
_exptl_absorpt_correction_T_min 0.7902
_exptl_absorpt_correction_type empirical
_exptl_absorpt_process_details sadabs
_exptl_crystal_colour yellow
_exptl_crystal_density_diffrn 1.295
_exptl_crystal_density_method 'not measured'
_exptl_crystal_description prismatic
_exptl_crystal_F_000 700
_exptl_crystal_size_max 0.497
_exptl_crystal_size_mid 0.402
_exptl_crystal_size_min 0.311
_refine_diff_density_max 2.910
_refine_diff_density_min -1.359
_refine_diff_density_rms 0.134
_refine_ls_extinction_method none
_refine_ls_goodness_of_fit_ref 0.976
_refine_ls_hydrogen_treatment constr
_refine_ls_matrix_type full
_refine_ls_number_parameters 330
_refine_ls_number_reflns 7349
_refine_ls_number_restraints 0
_refine_ls_restrained_S_all 0.976
_refine_ls_R_factor_all 0.0486
_refine_ls_R_factor_gt 0.0433
_refine_ls_shift/su_max 0.002
_refine_ls_shift/su_mean 0.000
_refine_ls_structure_factor_coef Fsqd
_refine_ls_weighting_details 'calc w=1/[\s^2^(Fo^2^)+(0.0603P)^2^+0.0000P] where P=(Fo^2^+2Fc^2^)/3'
_refine_ls_weighting_scheme calc
_refine_ls_wR_factor_gt 0.1055
_refine_ls_wR_factor_ref 0.1076
_reflns_number_gt 6370
_reflns_number_total 7349
_reflns_threshold_expression >2sigma(I)
_cod_data_source_file om7010936-file004.cif
_cod_data_source_block cd27234
_cod_depositor_comments
;
The following automatic conversions were performed:

'_symmetry_cell_setting' value 'Triclinic' changed to 'triclinic'
according to /home/saulius/struct/CIF-dictionaries/cif_core.dic
dictionary named 'cif_core.dic' version 2.4.1 from 2010-06-29.

Automatic conversion script
Id: cif_fix_values 1715 2011-07-08 13:25:40Z adriana 
;
_cod_original_cell_volume 1738.6(8)
_cod_original_sg_symbol_H-M P-1
_cod_database_code 4070870

loop_
_symmetry_equiv_pos_as_xyz
'x, y, z'
'-x, -y, -z'

loop_
_atom_site_label
_atom_site_type_symbol
_atom_site_fract_x
_atom_site_fract_y
_atom_site_fract_z
_atom_site_U_iso_or_equiv
_atom_site_adp_type
_atom_site_occupancy
_atom_site_symmetry_multiplicity
_atom_site_calc_flag
_atom_site_refinement_flags
Lu Lu 0.58954(2) 0.697980(17) 0.731774(12) 0.03624(9) Uani 1 1 d .
Si1 Si 0.7886(2) 0.56419(16) 0.88916(12) 0.0585(4) Uani 1 1 d .
Si2 Si 0.83654(17) 0.71719(14) 0.52393(9) 0.0480(3) Uani 1 1 d .
N1 N 0.5162(5) 0.9064(4) 0.7362(3) 0.0410(9) Uani 1 1 d .
N2 N 0.3842(5) 0.7107(4) 0.6875(4) 0.0585(13) Uani 1 1 d .
N3 N 0.5120(5) 0.4908(4) 0.7366(3) 0.0575(12) Uani 1 1 d .
C1 C 0.4707(10) 1.0991(5) 0.6628(5) 0.077(2) Uani 1 1 d .
H1A H 0.3860 1.1445 0.6981 0.116 Uiso 1 1 calc R
H1B H 0.4707 1.1187 0.6081 0.116 Uiso 1 1 calc R
H1C H 0.5569 1.1207 0.6735 0.116 Uiso 1 1 calc R
C2 C 0.4686(6) 0.9626(5) 0.6767(3) 0.0485(12) Uani 1 1 d .
C3 C 0.4146(7) 0.9047(5) 0.6230(4) 0.0540(14) Uani 1 1 d .
H3 H 0.4143 0.9458 0.5748 0.065 Uiso 1 1 calc R
C4 C 0.3611(6) 0.7933(5) 0.6322(4) 0.0514(13) Uani 1 1 d .
C5 C 0.2715(9) 0.7707(7) 0.5748(5) 0.076(2) Uani 1 1 d .
H5A H 0.3205 0.7011 0.5414 0.114 Uiso 1 1 calc R
H5B H 0.2604 0.8421 0.5417 0.114 Uiso 1 1 calc R
H5C H 0.1772 0.7545 0.6050 0.114 Uiso 1 1 calc R
C6 C 0.2991(8) 0.6081(7) 0.7000(6) 0.091(3) Uani 1 1 d .
H6A H 0.3121 0.5663 0.6497 0.109 Uiso 1 1 calc R
H6B H 0.1962 0.6385 0.7211 0.109 Uiso 1 1 calc R
C7 C 0.3547(9) 0.5193(7) 0.7602(6) 0.091(3) Uani 1 1 d .
H7A H 0.3234 0.5564 0.8132 0.109 Uiso 1 1 calc R
H7B H 0.3130 0.4439 0.7630 0.109 Uiso 1 1 calc R
C8 C 0.5637(13) 0.3979(7) 0.7881(7) 0.116(4) Uani 1 1 d .
H8A H 0.5449 0.4308 0.8411 0.174 Uiso 1 1 calc R
H8B H 0.6667 0.3728 0.7671 0.174 Uiso 1 1 calc R
H8C H 0.5141 0.3281 0.7902 0.174 Uiso 1 1 calc R
C9 C 0.5605(10) 0.4381(7) 0.6531(6) 0.094(3) Uani 1 1 d .
H9A H 0.6648 0.4167 0.6380 0.141 Uiso 1 1 calc R
H9B H 0.5310 0.4981 0.6162 0.141 Uiso 1 1 calc R
H9C H 0.5168 0.3658 0.6518 0.141 Uiso 1 1 calc R
C10 C 0.5298(6) 0.9827(4) 0.7998(3) 0.0414(11) Uani 1 1 d .
C11 C 0.4029(6) 1.0215(5) 0.8598(3) 0.0476(12) Uani 1 1 d .
C12 C 0.4154(7) 1.0913(6) 0.9225(4) 0.0601(15) Uani 1 1 d .
H12 H 0.3326 1.1174 0.9634 0.072 Uiso 1 1 calc R
C13 C 0.5468(7) 1.1228(6) 0.9254(4) 0.0611(15) Uani 1 1 d .
H13 H 0.5523 1.1701 0.9676 0.073 Uiso 1 1 calc R
C14 C 0.6705(7) 1.0836(5) 0.8653(4) 0.0544(14) Uani 1 1 d .
H14 H 0.7592 1.1052 0.8674 0.065 Uiso 1 1 calc R
C15 C 0.6648(6) 1.0124(5) 0.8016(3) 0.0467(12) Uani 1 1 d .
C16 C 0.2564(6) 0.9890(7) 0.8599(4) 0.0640(17) Uani 1 1 d .
H16 H 0.2631 0.9616 0.8055 0.077 Uiso 1 1 calc R
C17 C 0.2197(10) 0.8835(10) 0.9160(6) 0.122(4) Uani 1 1 d .
H17A H 0.2911 0.8120 0.8985 0.183 Uiso 1 1 calc R
H17B H 0.1250 0.8660 0.9159 0.183 Uiso 1 1 calc R
H17C H 0.2198 0.9050 0.9694 0.183 Uiso 1 1 calc R
C18 C 0.1355(10) 1.0977(10) 0.8791(8) 0.130(4) Uani 1 1 d .
H18A H 0.0515 1.0788 0.8645 0.194 Uiso 1 1 calc R
H18B H 0.1676 1.1684 0.8494 0.194 Uiso 1 1 calc R
H18C H 0.1105 1.1149 0.9355 0.194 Uiso 1 1 calc R
C19 C 0.8021(6) 0.9757(6) 0.7356(4) 0.0586(15) Uani 1 1 d .
H19 H 0.7767 0.9289 0.6955 0.070 Uiso 1 1 calc R
C20 C 0.8655(10) 1.0855(7) 0.6938(6) 0.097(3) Uani 1 1 d .
H20A H 0.7982 1.1313 0.6669 0.146 Uiso 1 1 calc R
H20B H 0.9558 1.0578 0.6552 0.146 Uiso 1 1 calc R
H20C H 0.8827 1.1372 0.7327 0.146 Uiso 1 1 calc R
C21 C 0.9176(8) 0.8911(8) 0.7688(6) 0.087(2) Uani 1 1 d .
H21A H 1.0049 0.8710 0.7264 0.131 Uiso 1 1 calc R
H21B H 0.8805 0.8169 0.7895 0.131 Uiso 1 1 calc R
H21C H 0.9392 0.9328 0.8110 0.131 Uiso 1 1 calc R
C22 C 0.6373(6) 0.6650(5) 0.8595(3) 0.0504(13) Uani 1 1 d .
H22A H 0.6403 0.7464 0.8780 0.061 Uiso 1 1 calc R
H22B H 0.5493 0.6395 0.8936 0.061 Uiso 1 1 calc R
C23 C 0.8912(14) 0.6476(9) 0.9417(8) 0.139(5) Uani 1 1 d .
H23A H 0.9323 0.7107 0.9072 0.208 Uiso 1 1 calc R
H23B H 0.9680 0.5908 0.9552 0.208 Uiso 1 1 calc R
H23C H 0.8263 0.6843 0.9899 0.208 Uiso 1 1 calc R
C24 C 0.9322(10) 0.4887(9) 0.8023(6) 0.109(3) Uani 1 1 d .
H24A H 0.8877 0.4449 0.7707 0.163 Uiso 1 1 calc R
H24B H 1.0020 0.4322 0.8220 0.163 Uiso 1 1 calc R
H24C H 0.9804 0.5504 0.7697 0.163 Uiso 1 1 calc R
C25 C 0.7261(11) 0.4348(9) 0.9559(6) 0.109(3) Uani 1 1 d .
H25A H 0.6726 0.4665 1.0079 0.164 Uiso 1 1 calc R
H25B H 0.8092 0.3769 0.9608 0.164 Uiso 1 1 calc R
H25C H 0.6644 0.3945 0.9331 0.164 Uiso 1 1 calc R
C26 C 0.8056(6) 0.6707(5) 0.6290(3) 0.0477(12) Uani 1 1 d .
H26A H 0.8744 0.7079 0.6490 0.057 Uiso 1 1 calc R
H26B H 0.8395 0.5828 0.6277 0.057 Uiso 1 1 calc R
C27 C 1.0274(7) 0.6658(6) 0.4603(4) 0.0639(16) Uani 1 1 d .
H27A H 1.0933 0.7131 0.4741 0.096 Uiso 1 1 calc R
H27B H 1.0296 0.6782 0.4046 0.096 Uiso 1 1 calc R
H27C H 1.0564 0.5801 0.4698 0.096 Uiso 1 1 calc R
C28 C 0.7103(9) 0.6524(7) 0.4752(4) 0.078(2) Uani 1 1 d .
H28A H 0.7352 0.5645 0.4721 0.118 Uiso 1 1 calc R
H28B H 0.7198 0.6859 0.4220 0.118 Uiso 1 1 calc R
H28C H 0.6116 0.6740 0.5065 0.118 Uiso 1 1 calc R
C29 C 0.8054(8) 0.8883(6) 0.5127(4) 0.0711(18) Uani 1 1 d .
H29A H 0.7086 0.9205 0.5430 0.107 Uiso 1 1 calc R
H29B H 0.8163 0.9092 0.4571 0.107 Uiso 1 1 calc R
H29C H 0.8752 0.9231 0.5324 0.107 Uiso 1 1 calc R

loop_
_atom_site_aniso_label
_atom_site_aniso_U_11
_atom_site_aniso_U_22
_atom_site_aniso_U_33
_atom_site_aniso_U_23
_atom_site_aniso_U_13
_atom_site_aniso_U_12
Lu 0.04083(13) 0.03335(12) 0.03495(12) 0.00057(8) -0.00991(8) -0.00679(8)
Si1 0.0601(10) 0.0602(10) 0.0609(11) 0.0143(8) -0.0261(8) -0.0123(8)
Si2 0.0550(8) 0.0474(8) 0.0375(8) 0.0013(6) -0.0065(6) -0.0044(7)
N1 0.047(2) 0.040(2) 0.038(2) -0.0026(18) -0.0144(18) -0.0071(18)
N2 0.052(3) 0.046(3) 0.085(4) 0.001(3) -0.028(3) -0.011(2)
N3 0.059(3) 0.047(3) 0.073(4) 0.007(2) -0.024(3) -0.017(2)
C1 0.124(6) 0.042(3) 0.075(5) 0.012(3) -0.044(5) -0.013(4)
C2 0.061(3) 0.040(3) 0.044(3) -0.002(2) -0.015(2) -0.002(2)
C3 0.068(4) 0.053(3) 0.048(3) 0.000(3) -0.030(3) -0.005(3)
C4 0.047(3) 0.057(3) 0.054(3) -0.012(3) -0.022(3) -0.002(2)
C5 0.083(5) 0.077(5) 0.083(5) -0.015(4) -0.049(4) -0.007(4)
C6 0.065(4) 0.074(5) 0.149(9) 0.025(5) -0.048(5) -0.026(4)
C7 0.089(5) 0.062(4) 0.114(7) 0.020(4) -0.005(5) -0.031(4)
C8 0.175(10) 0.059(4) 0.159(10) 0.033(5) -0.111(9) -0.045(5)
C9 0.115(7) 0.070(5) 0.101(7) -0.018(5) -0.018(5) -0.038(5)
C10 0.052(3) 0.035(2) 0.040(3) 0.002(2) -0.015(2) -0.007(2)
C11 0.049(3) 0.047(3) 0.047(3) -0.004(2) -0.014(2) -0.005(2)
C12 0.060(4) 0.074(4) 0.045(3) -0.015(3) -0.009(3) -0.007(3)
C13 0.077(4) 0.065(4) 0.046(3) -0.010(3) -0.018(3) -0.020(3)
C14 0.060(3) 0.056(3) 0.055(3) -0.001(3) -0.023(3) -0.020(3)
C15 0.052(3) 0.040(3) 0.051(3) 0.004(2) -0.015(2) -0.011(2)
C16 0.048(3) 0.085(4) 0.062(4) -0.020(3) -0.016(3) -0.008(3)
C17 0.090(6) 0.169(10) 0.128(9) 0.036(8) -0.033(6) -0.081(7)
C18 0.074(6) 0.133(9) 0.187(12) -0.058(8) -0.052(7) 0.014(6)
C19 0.053(3) 0.060(4) 0.061(4) 0.000(3) -0.006(3) -0.017(3)
C20 0.095(6) 0.080(5) 0.096(7) 0.014(5) 0.018(5) -0.029(4)
C21 0.058(4) 0.084(5) 0.115(7) -0.016(5) -0.019(4) 0.000(4)
C22 0.055(3) 0.055(3) 0.042(3) 0.005(2) -0.013(2) -0.011(3)
C23 0.180(12) 0.097(7) 0.195(13) 0.007(7) -0.148(11) -0.019(7)
C24 0.073(5) 0.121(8) 0.117(8) -0.001(6) -0.018(5) 0.020(5)
C25 0.111(7) 0.114(7) 0.113(8) 0.059(6) -0.050(6) -0.029(6)
C26 0.054(3) 0.045(3) 0.040(3) -0.002(2) -0.005(2) -0.007(2)
C27 0.071(4) 0.063(4) 0.045(3) 0.002(3) 0.004(3) -0.006(3)
C28 0.091(5) 0.095(5) 0.057(4) 0.003(4) -0.031(4) -0.017(4)
C29 0.088(5) 0.054(4) 0.057(4) 0.007(3) -0.002(3) 0.001(3)

loop_
_atom_type_symbol
_atom_type_description
_atom_type_scat_dispersion_real
_atom_type_scat_dispersion_imag
_atom_type_scat_source
C C 0.0033 0.0016 'International Tables Vol C Tables 4.2.6.8 and 6.1.1.4'
H H 0.0000 0.0000 'International Tables Vol C Tables 4.2.6.8 and 6.1.1.4'
N N 0.0061 0.0033 'International Tables Vol C Tables 4.2.6.8 and 6.1.1.4'
Si Si 0.0817 0.0704 'International Tables Vol C Tables 4.2.6.8 and 6.1.1.4'
Lu Lu -0.4720 5.8584 'International Tables Vol C Tables 4.2.6.8 and 6.1.1.4'

loop_
_geom_angle_atom_site_label_1
_geom_angle_atom_site_label_2
_geom_angle_atom_site_label_3
_geom_angle
N2 Lu N1 79.46(15)
N2 Lu C26 113.8(2)
N1 Lu C26 104.19(17)
N2 Lu C22 133.6(2)
N1 Lu C22 100.27(17)
C26 Lu C22 111.2(2)
N2 Lu N3 69.86(16)
N1 Lu N3 145.97(16)
C26 Lu N3 101.45(18)
C22 Lu N3 90.83(19)
C22 Si1 C23 113.5(4)
C22 Si1 C25 112.9(4)
C23 Si1 C25 107.1(5)
C22 Si1 C24 113.8(3)
C23 Si1 C24 103.9(6)
C25 Si1 C24 105.0(5)
C26 Si2 C29 111.8(3)
C26 Si2 C28 110.7(3)
C29 Si2 C28 107.8(3)
C26 Si2 C27 114.6(3)
C29 Si2 C27 105.1(3)
C28 Si2 C27 106.3(3)
C2 N1 C10 117.6(4)
C2 N1 Lu 119.9(3)
C10 N1 Lu 122.3(3)
C4 N2 C6 116.9(5)
C4 N2 Lu 119.9(4)
C6 N2 Lu 120.7(4)
C8 N3 C7 111.0(7)
C8 N3 C9 106.5(7)
C7 N3 C9 109.4(6)
C8 N3 Lu 118.6(4)
C7 N3 Lu 102.8(4)
C9 N3 Lu 108.3(4)
C2 C1 H1A 109.5
C2 C1 H1B 109.5
H1A C1 H1B 109.5
C2 C1 H1C 109.5
H1A C1 H1C 109.5
H1B C1 H1C 109.5
N1 C2 C3 124.5(5)
N1 C2 C1 120.4(5)
C3 C2 C1 115.1(5)
C4 C3 C2 128.3(6)
C4 C3 H3 115.8
C2 C3 H3 115.8
N2 C4 C3 123.2(5)
N2 C4 C5 120.9(6)
C3 C4 C5 115.9(6)
C4 C5 H5A 109.5
C4 C5 H5B 109.5
H5A C5 H5B 109.5
C4 C5 H5C 109.5
H5A C5 H5C 109.5
H5B C5 H5C 109.5
N2 C6 C7 107.3(6)
N2 C6 H6A 110.3
C7 C6 H6A 110.3
N2 C6 H6B 110.3
C7 C6 H6B 110.3
H6A C6 H6B 108.5
N3 C7 C6 110.9(7)
N3 C7 H7A 109.5
C6 C7 H7A 109.5
N3 C7 H7B 109.5
C6 C7 H7B 109.5
H7A C7 H7B 108.1
N3 C8 H8A 109.5
N3 C8 H8B 109.5
H8A C8 H8B 109.5
N3 C8 H8C 109.5
H8A C8 H8C 109.5
H8B C8 H8C 109.5
N3 C9 H9A 109.5
N3 C9 H9B 109.5
H9A C9 H9B 109.5
N3 C9 H9C 109.5
H9A C9 H9C 109.5
H9B C9 H9C 109.5
C15 C10 C11 121.9(5)
C15 C10 N1 121.1(5)
C11 C10 N1 117.0(5)
C12 C11 C10 117.6(5)
C12 C11 C16 119.5(5)
C10 C11 C16 122.9(5)
C13 C12 C11 121.7(6)
C13 C12 H12 119.2
C11 C12 H12 119.2
C12 C13 C14 119.6(5)
C12 C13 H13 120.2
C14 C13 H13 120.2
C13 C14 C15 121.1(5)
C13 C14 H14 119.4
C15 C14 H14 119.4
C14 C15 C10 118.0(5)
C14 C15 C19 119.2(5)
C10 C15 C19 122.7(5)
C17 C16 C11 111.2(6)
C17 C16 C18 110.7(8)
C11 C16 C18 112.9(6)
C17 C16 H16 107.3
C11 C16 H16 107.3
C18 C16 H16 107.3
C16 C17 H17A 109.5
C16 C17 H17B 109.5
H17A C17 H17B 109.5
C16 C17 H17C 109.5
H17A C17 H17C 109.5
H17B C17 H17C 109.5
C16 C18 H18A 109.5
C16 C18 H18B 109.5
H18A C18 H18B 109.5
C16 C18 H18C 109.5
H18A C18 H18C 109.5
H18B C18 H18C 109.5
C20 C19 C15 112.5(6)
C20 C19 C21 110.0(6)
C15 C19 C21 110.7(6)
C20 C19 H19 107.8
C15 C19 H19 107.8
C21 C19 H19 107.8
C19 C20 H20A 109.5
C19 C20 H20B 109.5
H20A C20 H20B 109.5
C19 C20 H20C 109.5
H20A C20 H20C 109.5
H20B C20 H20C 109.5
C19 C21 H21A 109.5
C19 C21 H21B 109.5
H21A C21 H21B 109.5
C19 C21 H21C 109.5
H21A C21 H21C 109.5
H21B C21 H21C 109.5
Si1 C22 Lu 130.0(3)
Si1 C22 H22A 104.8
Lu C22 H22A 104.8
Si1 C22 H22B 104.8
Lu C22 H22B 104.8
H22A C22 H22B 105.8
Si1 C23 H23A 109.5
Si1 C23 H23B 109.5
H23A C23 H23B 109.5
Si1 C23 H23C 109.5
H23A C23 H23C 109.5
H23B C23 H23C 109.5
Si1 C24 H24A 109.5
Si1 C24 H24B 109.5
H24A C24 H24B 109.5
Si1 C24 H24C 109.5
H24A C24 H24C 109.5
H24B C24 H24C 109.5
Si1 C25 H25A 109.5
Si1 C25 H25B 109.5
H25A C25 H25B 109.5
Si1 C25 H25C 109.5
H25A C25 H25C 109.5
H25B C25 H25C 109.5
Si2 C26 Lu 129.2(3)
Si2 C26 H26A 105.0
Lu C26 H26A 105.0
Si2 C26 H26B 105.0
Lu C26 H26B 105.0
H26A C26 H26B 105.8
Si2 C27 H27A 109.5
Si2 C27 H27B 109.5
H27A C27 H27B 109.5
Si2 C27 H27C 109.5
H27A C27 H27C 109.5
H27B C27 H27C 109.5
Si2 C28 H28A 109.5
Si2 C28 H28B 109.5
H28A C28 H28B 109.5
Si2 C28 H28C 109.5
H28A C28 H28C 109.5
H28B C28 H28C 109.5
Si2 C29 H29A 109.5
Si2 C29 H29B 109.5
H29A C29 H29B 109.5
Si2 C29 H29C 109.5
H29A C29 H29C 109.5
H29B C29 H29C 109.5

loop_
_geom_bond_atom_site_label_1
_geom_bond_atom_site_label_2
_geom_bond_distance
Lu N2 2.279(5)
Lu N1 2.289(4)
Lu C26 2.339(5)
Lu C22 2.368(5)
Lu N3 2.499(5)
Si1 C22 1.854(6)
Si1 C23 1.860(9)
Si1 C25 1.865(9)
Si1 C24 1.871(9)
Si2 C26 1.823(6)
Si2 C29 1.868(6)
Si2 C28 1.882(7)
Si2 C27 1.888(6)
N1 C2 1.322(7)
N1 C10 1.453(6)
N2 C4 1.326(8)
N2 C6 1.472(8)
N3 C8 1.440(9)
N3 C7 1.446(9)
N3 C9 1.504(10)
C1 C2 1.513(8)
C1 H1A 0.9600
C1 H1B 0.9600
C1 H1C 0.9600
C2 C3 1.393(8)
C3 C4 1.389(8)
C3 H3 0.9300
C4 C5 1.523(8)
C5 H5A 0.9600
C5 H5B 0.9600
C5 H5C 0.9600
C6 C7 1.535(11)
C6 H6A 0.9700
C6 H6B 0.9700
C7 H7A 0.9700
C7 H7B 0.9700
C8 H8A 0.9600
C8 H8B 0.9600
C8 H8C 0.9600
C9 H9A 0.9600
C9 H9B 0.9600
C9 H9C 0.9600
C10 C15 1.396(8)
C10 C11 1.398(8)
C11 C12 1.393(8)
C11 C16 1.506(8)
C12 C13 1.375(9)
C12 H12 0.9300
C13 C14 1.380(9)
C13 H13 0.9300
C14 C15 1.393(8)
C14 H14 0.9300
C15 C19 1.512(8)
C16 C17 1.505(11)
C16 C18 1.511(10)
C16 H16 0.9800
C17 H17A 0.9600
C17 H17B 0.9600
C17 H17C 0.9600
C18 H18A 0.9600
C18 H18B 0.9600
C18 H18C 0.9600
C19 C20 1.509(9)
C19 C21 1.546(9)
C19 H19 0.9800
C20 H20A 0.9600
C20 H20B 0.9600
C20 H20C 0.9600
C21 H21A 0.9600
C21 H21B 0.9600
C21 H21C 0.9600
C22 H22A 0.9700
C22 H22B 0.9700
C23 H23A 0.9600
C23 H23B 0.9600
C23 H23C 0.9600
C24 H24A 0.9600
C24 H24B 0.9600
C24 H24C 0.9600
C25 H25A 0.9600
C25 H25B 0.9600
C25 H25C 0.9600
C26 H26A 0.9700
C26 H26B 0.9700
C27 H27A 0.9600
C27 H27B 0.9600
C27 H27C 0.9600
C28 H28A 0.9600
C28 H28B 0.9600
C28 H28C 0.9600
C29 H29A 0.9600
C29 H29B 0.9600
C29 H29C 0.9600

loop_
_geom_torsion_atom_site_label_1
_geom_torsion_atom_site_label_2
_geom_torsion_atom_site_label_3
_geom_torsion_atom_site_label_4
_geom_torsion
N2 Lu N1 C2 -42.5(4)
C26 Lu N1 C2 69.6(4)
C22 Lu N1 C2 -175.3(4)
N3 Lu N1 C2 -68.2(5)
N2 Lu N1 C10 142.2(4)
C26 Lu N1 C10 -105.7(4)
C22 Lu N1 C10 9.4(4)
N3 Lu N1 C10 116.6(4)
N1 Lu N2 C4 46.1(4)
C26 Lu N2 C4 -54.8(5)
C22 Lu N2 C4 140.3(4)
N3 Lu N2 C4 -148.8(5)
N1 Lu N2 C6 -152.1(6)
C26 Lu N2 C6 106.9(6)
C22 Lu N2 C6 -57.9(7)
N3 Lu N2 C6 12.9(6)
N2 Lu N3 C8 -159.6(7)
N1 Lu N3 C8 -132.6(7)
C26 Lu N3 C8 89.1(7)
C22 Lu N3 C8 -22.7(7)
N2 Lu N3 C7 -36.6(5)
N1 Lu N3 C7 -9.7(6)
C26 Lu N3 C7 -148.0(5)
C22 Lu N3 C7 100.2(5)
N2 Lu N3 C9 79.1(5)
N1 Lu N3 C9 106.1(5)
C26 Lu N3 C9 -32.3(5)
C22 Lu N3 C9 -144.1(5)
C10 N1 C2 C3 -162.9(5)
Lu N1 C2 C3 21.6(8)
C10 N1 C2 C1 17.3(8)
Lu N1 C2 C1 -158.1(5)
N1 C2 C3 C4 20.0(10)
C1 C2 C3 C4 -160.2(6)
C6 N2 C4 C3 169.0(7)
Lu N2 C4 C3 -28.6(8)
C6 N2 C4 C5 -10.5(9)
Lu N2 C4 C5 151.9(5)
C2 C3 C4 N2 -16.0(10)
C2 C3 C4 C5 163.5(6)
C4 N2 C6 C7 174.7(6)
Lu N2 C6 C7 12.5(9)
C8 N3 C7 C6 -174.0(7)
C9 N3 C7 C6 -56.8(8)
Lu N3 C7 C6 58.1(7)
N2 C6 C7 N3 -49.4(10)
C2 N1 C10 C15 -100.1(6)
Lu N1 C10 C15 75.3(6)
C2 N1 C10 C11 81.6(6)
Lu N1 C10 C11 -103.0(5)
C15 C10 C11 C12 -0.3(8)
N1 C10 C11 C12 178.0(5)
C15 C10 C11 C16 -179.0(6)
N1 C10 C11 C16 -0.8(8)
C10 C11 C12 C13 0.8(9)
C16 C11 C12 C13 179.6(6)
C11 C12 C13 C14 -0.6(10)
C12 C13 C14 C15 -0.2(10)
C13 C14 C15 C10 0.6(9)
C13 C14 C15 C19 177.7(6)
C11 C10 C15 C14 -0.4(8)
N1 C10 C15 C14 -178.6(5)
C11 C10 C15 C19 -177.4(5)
N1 C10 C15 C19 4.4(8)
C12 C11 C16 C17 -78.8(8)
C10 C11 C16 C17 99.9(8)
C12 C11 C16 C18 46.2(10)
C10 C11 C16 C18 -135.0(8)
C14 C15 C19 C20 -59.4(8)
C10 C15 C19 C20 117.6(7)
C14 C15 C19 C21 64.2(7)
C10 C15 C19 C21 -118.8(6)
C23 Si1 C22 Lu 124.4(6)
C25 Si1 C22 Lu -113.6(5)
C24 Si1 C22 Lu 5.9(6)
N2 Lu C22 Si1 135.9(3)
N1 Lu C22 Si1 -139.0(4)
C26 Lu C22 Si1 -29.3(4)
N3 Lu C22 Si1 73.4(4)
C29 Si2 C26 Lu 64.6(5)
C28 Si2 C26 Lu -55.6(4)
C27 Si2 C26 Lu -175.9(3)
N2 Lu C26 Si2 27.1(4)
N1 Lu C26 Si2 -57.5(4)
C22 Lu C26 Si2 -164.6(3)
N3 Lu C26 Si2 100.0(4)
